data_1563792
loop_
_publ_author_name
'Xiao, Jun-Xia'
'Ma, De-Yun'

_publ_section_title
;
 Syntheses, structures, luminescent and catalytic properties of two 3D
 metal-organic frameworks
;
_journal_name_full 'Inorganica Chimica Acta'
_journal_page_first 6
_journal_page_last 11
_journal_paper_doi 10.1016/j.ica.2018.07.054
_journal_volume 483
_journal_year 2018
_chemical_formula_moiety 'C105 H72 O33 Pb11'
_chemical_formula_sum 'C105 H72 O33 Pb11'
_chemical_formula_weight 4140.82
_space_group_crystal_system orthorhombic
_space_group_IT_number 70
_space_group_name_Hall '-F 2uv 2vw'
_space_group_name_H-M_alt 'F d d d :2'
_atom_sites_solution_hydrogens mixed
_atom_sites_solution_primary dual
_cell_angle_alpha 90
_cell_angle_beta 90
_cell_angle_gamma 90
_cell_formula_units_Z 16
_cell_length_a 26.6681(12)
_cell_length_b 31.3068(13)
_cell_length_c 56.946(2)
_cell_measurement_reflns_used 4717
_cell_measurement_temperature 296(2)
_cell_measurement_theta_max 23.60
_cell_measurement_theta_min 2.46
_cell_volume 47544(3)
_computing_molecular_graphics 'Olex2 (Dolomanov et al., 2009)'
_computing_publication_material 'Olex2 (Dolomanov et al., 2009)'
_computing_structure_refinement 'ShelXL (Sheldrick, 2015)'
_computing_structure_solution 'ShelXT (Sheldrick, 2015)'
_diffrn_ambient_temperature 296(2)
_diffrn_measured_fraction_theta_full 0.996
_diffrn_measured_fraction_theta_max 0.996
_diffrn_measurement_device_type 'CCD Area Detector'
_diffrn_radiation_type MoK\a
_diffrn_radiation_wavelength 0.71073
_diffrn_reflns_av_R_equivalents 0.1366
_diffrn_reflns_av_unetI/netI 0.0780
_diffrn_reflns_Laue_measured_fraction_full 0.996
_diffrn_reflns_Laue_measured_fraction_max 0.996
_diffrn_reflns_limit_h_max 31
_diffrn_reflns_limit_h_min -31
_diffrn_reflns_limit_k_max 37
_diffrn_reflns_limit_k_min -31
_diffrn_reflns_limit_l_max 67
_diffrn_reflns_limit_l_min -67
_diffrn_reflns_number 75731
_diffrn_reflns_point_group_measured_fraction_full 0.996
_diffrn_reflns_point_group_measured_fraction_max 0.996
_diffrn_reflns_theta_full 25.121
_diffrn_reflns_theta_max 25.121
_diffrn_reflns_theta_min 1.065
_exptl_absorpt_coefficient_mu 15.589
_exptl_absorpt_correction_T_max 0.752
_exptl_absorpt_correction_T_min 0.608
_exptl_absorpt_correction_type multi-scan
_exptl_absorpt_process_details sadabs
_exptl_crystal_colour colourless
_exptl_crystal_colour_primary colourless
_exptl_crystal_density_diffrn 2.314
_exptl_crystal_description block
_exptl_crystal_F_000 29879
_exptl_crystal_size_max 0.22
_exptl_crystal_size_mid 0.2
_exptl_crystal_size_min 0.18
_refine_diff_density_max 2.127
_refine_diff_density_min -1.104
_refine_diff_density_rms 0.246
_refine_ls_extinction_coef .
_refine_ls_extinction_method none
_refine_ls_goodness_of_fit_ref 1.023
_refine_ls_hydrogen_treatment constr
_refine_ls_matrix_type full
_refine_ls_number_parameters 775
_refine_ls_number_reflns 10594
_refine_ls_number_restraints 950
_refine_ls_restrained_S_all 1.003
_refine_ls_R_factor_all 0.0706
_refine_ls_R_factor_gt 0.0405
_refine_ls_shift/su_max 0.003
_refine_ls_shift/su_mean 0.000
_refine_ls_structure_factor_coef Fsqd
_refine_ls_weighting_details 'w=1/[\s^2^(Fo^2^)+(0.0382P)^2^] where P=(Fo^2^+2Fc^2^)/3'
_refine_ls_weighting_scheme calc
_refine_ls_wR_factor_gt 0.0873
_refine_ls_wR_factor_ref 0.0974
_reflns_Friedel_coverage 0.000
_reflns_Friedel_fraction_full .
_reflns_Friedel_fraction_max .
_reflns_number_gt 7538
_reflns_number_total 10594
_reflns_threshold_expression 'I > 2\s(I)'
_cod_data_source_file 2.cif
_cod_data_source_block 2
_cod_original_sg_symbol_H-M 'F d d d'
_cod_database_code 1563792
_shelx_space_group_comment
;
The symmetry employed for this shelxl refinement is uniquely defined
by the following loop, which should always be used as a source of
symmetry information in preference to the above space-group names.
They are only intended as comments.
;
_shelx_estimated_absorpt_t_max 0.166
_shelx_estimated_absorpt_t_min 0.131
_olex2_refinement_description
;
1. Fixed Uiso
 At 1.2 times of:
  All C(H) groups, All C(H,H) groups
 At 1.5 times of:
  All C(H,H,H) groups, All O(H) groups
2. Restrained distances
 C45A-C43A
 1.4 with sigma of 0.02
 C45-C43
 1.4 with sigma of 0.02
 C28-C29
 1.4 with sigma of 0.02
 C29-C24
 1.4 with sigma of 0.02
 C29-C28
 1.4 with sigma of 0.02
 C28-C27
 1.4 with sigma of 0.02
 C47-C52
 1.4 with sigma of 0.02
 C52-C51
 1.4 with sigma of 0.02
 C51-C50
 1.4 with sigma of 0.02
 C53A-C51A
 1.4 with sigma of 0.02
 C15-C6
 1.4 with sigma of 0.02
 H28-H30A
 2.2 with sigma of 0.02
 H28-H30B
 2.2 with sigma of 0.02
3. Restrained planarity
 C50A, C51A, C52A, C53A
 with sigma of 0.1
 C51, C50, C52, C49, C48, C47
 with sigma of 0.1
4. Uiso/Uaniso restraints and constraints
Uanis(C45) \\sim Ueq, Uanis(C30) \\sim Ueq, Uanis(C45A) \\sim Ueq: with sigma
of 0.01 and sigma for terminal atoms of 0.02
Uanis(C15) \\sim Ueq, Uanis(C3) \\sim Ueq, Uanis(C4) \\sim Ueq, Uanis(C15A)
\\sim Ueq: with sigma of 0.01 and sigma for terminal atoms of 0.02
Uanis(C52A) \\sim Ueq, Uanis(C51A) \\sim Ueq: with sigma of 0.01 and sigma for
terminal atoms of 0.02
Uanis(C53A) \\sim Ueq: with sigma of 0.001 and sigma for terminal atoms of 0.002
5. Rigid body (RIGU) restrains
 All non-hydrogen atoms
 with sigma for 1-2 distances of 0.004 and sigma for 1-3 distances of 0.004
6. Others
 Sof(H41A)=Sof(C42)=Sof(C43)=Sof(C44)=Sof(H44)=Sof(C45)=Sof(H45A)=Sof(H45B)=
 Sof(H45C)=1-FVAR(1)
 Sof(H41)=Sof(C42A)=Sof(C43A)=Sof(C44A)=Sof(H44A)=Sof(C45A)=Sof(H45D)=
 Sof(H45E)=Sof(H45F)=FVAR(1)
 Sof(C28)=Sof(H28)=Sof(C29)=Sof(H29)=1-FVAR(2)
 Sof(C28A)=Sof(H28A)=Sof(C29A)=Sof(H29A)=FVAR(2)
 Fixed Sof: H6(0.5) H13(0.5) C15(0.5) H15A(0.5) H15B(0.5) H15C(0.5) C15A(0.5)
 H15D(0.5) H15E(0.5) H15F(0.5) H49(0.5) H49A(0.5) C50(0.5) C50A(0.5) C51(0.5)
 H51(0.5) C51A(0.5) C52(0.5) H52(0.5) C52A(0.5) H52A(0.5) C53A(0.5) H53A(0.5)
 H53B(0.5) H53C(0.5)
7.a Riding coordinates:
 O2(H2)
7.b Aromatic/amide H refined with riding coordinates:
 C3(H3), C4(H4), C6(H6), C7(H7), C9(H9), C10(H10), C12(H12), C13(H13),
 C18(H18), C19(H19), C22(H22), C25(H25), C26(H26), C28(H28), C28A(H28A),
 C29(H29), C29A(H29A), C33(H33), C34(H34), C36(H36), C37(H37), C40(H40),
 C41(H41A), C41(H41), C44(H44), C44A(H44A), C48(H48), C49(H49), C49(H49A),
 C51(H51), C52(H52), C52A(H52A)
7.c Idealised Me refined as rotating group:
 C15(H15A,H15B,H15C), C15A(H15D,H15E,H15F), C30(H30A,H30B,H30C), C45(H45A,H45B,
 H45C), C45A(H45D,H45E,H45F), C53A(H53A,H53B,H53C)
;
_shelx_shelxl_version_number 2014/7
_olex2_submission_special_instructions 'No special instructions were received'

loop_
_space_group_symop_operation_xyz
'x, y, z'
'-x+3/4, -y+3/4, z'
'-x+3/4, y, -z+3/4'
'x, -y+3/4, -z+3/4'
'x, y+1/2, z+1/2'
'-x+3/4, -y+5/4, z+1/2'
'-x+3/4, y+1/2, -z+5/4'
'x, -y+5/4, -z+5/4'
'x+1/2, y, z+1/2'
'-x+5/4, -y+3/4, z+1/2'
'-x+5/4, y, -z+5/4'
'x+1/2, -y+3/4, -z+5/4'
'x+1/2, y+1/2, z'
'-x+5/4, -y+5/4, z'
'-x+5/4, y+1/2, -z+3/4'
'x+1/2, -y+5/4, -z+3/4'
'-x, -y, -z'
'x-3/4, y-3/4, -z'
'x-3/4, -y, z-3/4'
'-x, y-3/4, z-3/4'
'-x, -y+1/2, -z+1/2'
'x-3/4, y-1/4, -z+1/2'
'x-3/4, -y+1/2, z-1/4'
'-x, y-1/4, z-1/4'
'-x+1/2, -y, -z+1/2'
'x-1/4, y-3/4, -z+1/2'
'x-1/4, -y, z-1/4'
'-x+1/2, y-3/4, z-1/4'
'-x+1/2, -y+1/2, -z'
'x-1/4, y-1/4, -z'
'x-1/4, -y+1/2, z-3/4'
'-x+1/2, y-1/4, z-3/4'

loop_
_atom_site_label
_atom_site_type_symbol
_atom_site_fract_x
_atom_site_fract_y
_atom_site_fract_z
_atom_site_U_iso_or_equiv
_atom_site_adp_type
_atom_site_occupancy
_atom_site_site_symmetry_order
_atom_site_calc_flag
_atom_site_refinement_flags_posn
_atom_site_refinement_flags_adp
_atom_site_refinement_flags_occupancy
_atom_site_disorder_assembly
_atom_site_disorder_group
Pb1 Pb 0.05709(2) 0.6250 0.6250 0.02325(15) Uani 1 2 d S TU P . .
Pb2 Pb 0.11667(2) 0.53420(2) 0.59149(2) 0.02122(11) Uani 1 1 d . U . . .
Pb3 Pb 0.25997(2) 0.50870(2) 0.57434(2) 0.02983(13) Uani 1 1 d . U . . .
Pb4 Pb 0.29018(2) 0.38784(2) 0.56023(2) 0.02998(13) Uani 1 1 d . U . . .
Pb5 Pb 0.30983(2) 0.67507(2) 0.35088(2) 0.02335(11) Uani 1 1 d . U . . .
Pb6 Pb 0.16439(2) 0.69015(2) 0.36274(2) 0.02719(12) Uani 1 1 d . U . . .
O1 O 0.1250 0.5740(3) 0.6250 0.023(2) Uani 1 2 d S TU P . .
O2 O 0.1903(3) 0.5002(2) 0.60138(12) 0.0238(17) Uani 1 1 d . U . . .
H2 H 0.2024 0.5098 0.6141 0.036 Uiso 1 1 d R . . . .
O3 O 0.1811(3) 0.5728(3) 0.57047(14) 0.037(2) Uani 1 1 d . U . . .
O4 O 0.1777(3) 0.6405(2) 0.58158(12) 0.0261(18) Uani 1 1 d . U . . .
O5 O 0.1838(3) 0.4700(3) 0.55718(14) 0.046(2) Uani 1 1 d . U . . .
O6 O 0.1995(3) 0.4014(3) 0.55229(14) 0.045(2) Uani 1 1 d . U . . .
O7 O 0.2897(4) 0.4611(4) 0.53531(16) 0.063(3) Uani 1 1 d . U . . .
O8 O 0.3022(5) 0.4041(4) 0.51519(18) 0.080(3) Uani 1 1 d . U . . .
O9 O 0.0508(3) 0.4829(2) 0.36769(12) 0.031(2) Uani 1 1 d . U . . .
O10 O -0.0145(3) 0.4562(3) 0.38581(13) 0.035(2) Uani 1 1 d . U . . .
O11 O 0.3324(3) 0.6992(3) 0.39874(13) 0.036(2) Uani 1 1 d . U . . .
O12 O 0.2565(3) 0.6822(3) 0.38524(12) 0.0325(19) Uani 1 1 d . U . . .
O13 O 0.2575(3) 0.5998(3) 0.34832(14) 0.042(2) Uani 1 1 d . U . . .
O14 O 0.1807(3) 0.6117(3) 0.36263(14) 0.042(2) Uani 1 1 d . U . . .
O15 O 0.1255(3) 0.6738(3) 0.31958(15) 0.040(2) Uani 1 1 d . U . . .
O16 O 0.1284(4) 0.7394(3) 0.33109(19) 0.075(3) Uani 1 1 d . U . . .
O17 O 0.2281(3) 0.6917(2) 0.33744(12) 0.0228(17) Uani 1 1 d . U . . .
C1 C 0.1832(4) 0.6119(4) 0.56638(19) 0.026(2) Uani 1 1 d . U . . .
C2 C 0.1939(5) 0.6267(4) 0.5418(2) 0.031(3) Uani 1 1 d . U . . .
C3 C 0.2049(7) 0.5967(5) 0.5252(3) 0.071(4) Uani 1 1 d . U . . .
H3 H 0.2031 0.5678 0.5288 0.085 Uiso 1 1 calc R . . . .
C4 C 0.2190(7) 0.6101(5) 0.5025(3) 0.079(4) Uani 1 1 d . U . . .
H4 H 0.2279 0.5894 0.4915 0.095 Uiso 1 1 calc R . . . .
C5 C 0.2203(5) 0.6513(5) 0.4959(2) 0.045(3) Uani 1 1 d . U . . .
C6 C 0.2046(7) 0.6803(5) 0.5123(2) 0.073(5) Uani 1 1 d D U . . .
H6 H 0.2022 0.7090 0.5084 0.088 Uiso 0.5 1 calc R . . A 2
C7 C 0.1923(6) 0.6668(4) 0.5351(2) 0.052(4) Uani 1 1 d . U . . .
H7 H 0.1825 0.6873 0.5460 0.062 Uiso 1 1 calc R . . . .
C8 C 0.2361(5) 0.6640(4) 0.4723(2) 0.044(3) Uani 1 1 d . U . . .
C9 C 0.2850(6) 0.6703(7) 0.4677(2) 0.091(7) Uani 1 1 d . U . . .
H9 H 0.3082 0.6682 0.4799 0.109 Uiso 1 1 calc R . . . .
C10 C 0.3015(6) 0.6800(6) 0.4453(2) 0.068(5) Uani 1 1 d . U . . .
H10 H 0.3354 0.6856 0.4428 0.082 Uiso 1 1 calc R . . . .
C11 C 0.2695(5) 0.6814(4) 0.42686(19) 0.032(3) Uani 1 1 d . U . . .
C12 C 0.2202(5) 0.6763(5) 0.4313(2) 0.047(4) Uani 1 1 d . U . . .
H12 H 0.1971 0.6788 0.4192 0.057 Uiso 1 1 calc R . . . .
C13 C 0.2033(5) 0.6673(5) 0.4545(2) 0.057(4) Uani 1 1 d . U . . .
H13 H 0.1693 0.6636 0.4573 0.069 Uiso 0.5 1 calc R . . B 1
C14 C 0.2870(5) 0.6884(4) 0.40238(19) 0.031(3) Uani 1 1 d . U . . .
C15 C 0.2251(14) 0.7240(7) 0.5108(6) 0.084(9) Uani 0.5 1 d D U . C 1
H15A H 0.2606 0.7227 0.5081 0.126 Uiso 0.5 1 calc GR . . C 1
H15B H 0.2187 0.7389 0.5252 0.126 Uiso 0.5 1 calc GR . . C 1
H15C H 0.2093 0.7389 0.4980 0.126 Uiso 0.5 1 calc GR . . C 1
C15A C 0.1490(11) 0.6544(11) 0.4552(5) 0.075(8) Uani 0.5 1 d . U . D 2
H15D H 0.1466 0.6241 0.4576 0.113 Uiso 0.5 1 calc GR . . D 2
H15E H 0.1333 0.6618 0.4406 0.113 Uiso 0.5 1 calc GR . . D 2
H15F H 0.1325 0.6691 0.4678 0.113 Uiso 0.5 1 calc GR . . D 2
C16 C 0.1849(5) 0.4370(4) 0.5446(2) 0.038(3) Uani 1 1 d . U . . .
C17 C 0.1694(5) 0.4409(4) 0.5191(2) 0.039(3) Uani 1 1 d . U . . .
C18 C 0.1572(6) 0.4786(5) 0.5103(2) 0.062(5) Uani 1 1 d . U . . .
H18 H 0.1601 0.5028 0.5197 0.074 Uiso 1 1 calc R . . . .
C19 C 0.1400(6) 0.4829(6) 0.4870(3) 0.076(5) Uani 1 1 d . U . . .
H19 H 0.1326 0.5096 0.4808 0.092 Uiso 1 1 calc R . . . .
C20 C 0.1343(5) 0.4465(5) 0.4736(2) 0.054(3) Uani 1 1 d . U . . .
C21 C 0.1475(8) 0.4074(6) 0.4826(3) 0.087(6) Uani 1 1 d . U . . .
C22 C 0.1647(6) 0.4048(5) 0.5061(2) 0.055(4) Uani 1 1 d . U . . .
H22 H 0.1728 0.3784 0.5126 0.066 Uiso 1 1 calc R . . . .
C23 C 0.0311(4) 0.4675(4) 0.38544(19) 0.030(3) Uani 1 1 d . U . . .
C24 C 0.0593(5) 0.4619(4) 0.4076(2) 0.040(3) Uani 1 1 d D U . . .
C25 C 0.1076(5) 0.4719(5) 0.4098(2) 0.059(4) Uani 1 1 d . U . . .
H25 H 0.1247 0.4830 0.3970 0.071 Uiso 1 1 calc R . . . .
C26 C 0.1328(5) 0.4661(6) 0.4308(2) 0.069(5) Uani 1 1 d . U . . .
H26 H 0.1667 0.4730 0.4315 0.083 Uiso 1 1 calc R . . . .
C27 C 0.1101(5) 0.4508(6) 0.4503(2) 0.062(4) Uani 1 1 d D U . . .
C28 C 0.0714(10) 0.4215(9) 0.4443(7) 0.055(13) Uani 0.30(3) 1 d D U . E 2
H28 H 0.0619 0.3998 0.4544 0.066 Uiso 0.30(3) 1 calc DR . . E 2
C28A C 0.0576(9) 0.4530(12) 0.4496(4) 0.087(12) Uani 0.70(3) 1 d . U . E 1
H28A H 0.0396 0.4522 0.4636 0.104 Uiso 0.70(3) 1 calc R . . E 1
C29 C 0.0479(18) 0.4268(15) 0.4223(7) 0.049(12) Uani 0.30(3) 1 d D U . E 2
H29 H 0.0245 0.4068 0.4174 0.059 Uiso 0.30(3) 1 calc R . . E 2
C29A C 0.0316(8) 0.4565(11) 0.4283(3) 0.065(9) Uani 0.70(3) 1 d . U . E 1
H29A H -0.0032 0.4552 0.4279 0.078 Uiso 0.70(3) 1 calc R . . E 1
C30 C 0.1396(9) 0.3677(6) 0.4695(3) 0.137(8) Uani 1 1 d . U . . .
H30A H 0.1383 0.3738 0.4530 0.205 Uiso 1 1 calc DGR . . . .
H30B H 0.1086 0.3548 0.4744 0.205 Uiso 1 1 calc DGR . . . .
H30C H 0.1668 0.3484 0.4726 0.205 Uiso 1 1 calc GR . . . .
C31 C 0.2942(5) 0.4423(6) 0.5169(2) 0.054(3) Uani 1 1 d . U . . .
C32 C 0.2913(6) 0.4676(5) 0.4936(2) 0.061(4) Uani 1 1 d . U . . .
C33 C 0.2982(9) 0.5094(6) 0.4921(3) 0.110(8) Uani 1 1 d . U . . .
H33 H 0.3075 0.5246 0.5055 0.132 Uiso 1 1 calc R . . . .
C34 C 0.2916(9) 0.5322(7) 0.4700(3) 0.121(8) Uani 1 1 d . U . . .
H34 H 0.2962 0.5616 0.4692 0.145 Uiso 1 1 calc R . . . .
C35 C 0.2793(8) 0.5107(6) 0.4514(3) 0.087(5) Uani 1 1 d . U . . .
C36 C 0.2722(7) 0.4677(6) 0.4526(3) 0.092(6) Uani 1 1 d . U . . .
H36 H 0.2631 0.4527 0.4391 0.110 Uiso 1 1 calc R . . . .
C37 C 0.2785(6) 0.4455(5) 0.4740(2) 0.071(5) Uani 1 1 d . U . . .
H37 H 0.2738 0.4161 0.4746 0.085 Uiso 1 1 calc R . . . .
C38 C 0.2239(5) 0.5968(4) 0.3640(2) 0.034(3) Uani 1 1 d . U . . .
C39 C 0.2389(6) 0.5740(5) 0.3866(2) 0.053(4) Uani 1 1 d . U . . .
C40 C 0.2085(6) 0.5722(4) 0.4057(2) 0.051(4) Uani 1 1 d . U . . .
H40 H 0.1769 0.5846 0.4048 0.062 Uiso 1 1 calc R . . . .
C41 C 0.2224(6) 0.5530(4) 0.4260(2) 0.055(4) Uani 1 1 d . U . . .
H41A H 0.2062 0.5599 0.4400 0.065 Uiso 0.393(14) 1 calc R . . F 2
H41 H 0.1983 0.5502 0.4377 0.065 Uiso 0.607(14) 1 calc R . . F 1
C42 C 0.257(2) 0.526(2) 0.4259(10) 0.087(10) Uani 0.393(14) 1 d . U . F 2
C42A C 0.2708(15) 0.5371(14) 0.4306(6) 0.074(7) Uani 0.607(14) 1 d . U . F 1
C43 C 0.2831(16) 0.5144(12) 0.4046(6) 0.061(10) Uani 0.393(14) 1 d D U . F 2
C43A C 0.3171(11) 0.5524(13) 0.4145(5) 0.114(13) Uani 0.607(14) 1 d D U . F 1
C44 C 0.2711(14) 0.5355(12) 0.3839(6) 0.048(9) Uani 0.393(14) 1 d . U . F 2
H44 H 0.2824 0.5263 0.3693 0.058 Uiso 0.393(14) 1 calc R . . F 2
C44A C 0.2926(11) 0.5675(11) 0.3919(5) 0.086(11) Uani 0.607(14) 1 d . U . F 1
H44A H 0.3146 0.5735 0.3796 0.103 Uiso 0.607(14) 1 calc R . . F 1
C45 C 0.3107(17) 0.4785(13) 0.3964(8) 0.094(12) Uani 0.393(14) 1 d D U . F 2
H45A H 0.3427 0.4878 0.3906 0.141 Uiso 0.393(14) 1 calc GR . . F 2
H45B H 0.2924 0.4648 0.3840 0.141 Uiso 0.393(14) 1 calc GR . . F 2
H45C H 0.3156 0.4587 0.4091 0.141 Uiso 0.393(14) 1 calc GR . . F 2
C45A C 0.3716(11) 0.5520(11) 0.4195(6) 0.126(11) Uani 0.607(14) 1 d D U . F 1
H45D H 0.3773 0.5614 0.4353 0.188 Uiso 0.607(14) 1 calc GR . . F 1
H45E H 0.3886 0.5707 0.4088 0.188 Uiso 0.607(14) 1 calc GR . . F 1
H45F H 0.3843 0.5235 0.4176 0.188 Uiso 0.607(14) 1 calc GR . . F 1
C46 C 0.1139(5) 0.7121(5) 0.3174(2) 0.049(3) Uani 1 1 d . U . . .
C47 C 0.0833(6) 0.7237(5) 0.2960(3) 0.071(4) Uani 1 1 d D U . . .
C48 C 0.0792(6) 0.6995(5) 0.2773(2) 0.055(4) Uani 1 1 d . U . . .
H48 H 0.0982 0.6747 0.2765 0.066 Uiso 1 1 calc R . . . .
C49 C 0.0473(6) 0.7094(5) 0.2580(3) 0.074(4) Uani 1 1 d . U . . .
H49 H 0.0384 0.6876 0.2477 0.089 Uiso 0.5 1 calc R . . G 1
H49A H 0.0500 0.6974 0.2432 0.089 Uiso 0.5 1 calc R . . H 2
C50 C 0.0302(11) 0.7472(10) 0.2543(5) 0.065(9) Uani 0.5 1 d D U . I 1
C50A C 0.0056(14) 0.7445(10) 0.2656(6) 0.067(7) Uani 0.5 1 d . U . I 2
C51 C 0.0416(9) 0.7766(9) 0.2714(4) 0.075(10) Uani 0.5 1 d D U . I 1
H51 H 0.0302 0.8046 0.2699 0.090 Uiso 0.5 1 calc R . . I 1
C51A C -0.0108(14) 0.7476(7) 0.2884(7) 0.106(8) Uani 0.5 1 d D U . I 2
C52 C 0.0695(9) 0.7655(7) 0.2909(5) 0.066(9) Uani 0.5 1 d D U . I 1
H52 H 0.0797 0.7870 0.3011 0.079 Uiso 0.5 1 calc R . . I 1
C52A C 0.0306(15) 0.7469(11) 0.3042(7) 0.088(7) Uani 0.5 1 d . U . I 2
H52A H 0.0280 0.7593 0.3190 0.106 Uiso 0.5 1 calc R . . I 2
C53A C -0.0612(15) 0.7479(13) 0.2977(8) 0.142(9) Uani 0.5 1 d D U . . .
H53A H -0.0668 0.7741 0.3061 0.214 Uiso 0.5 1 calc GR . . I .
H53B H -0.0653 0.7241 0.3082 0.214 Uiso 0.5 1 calc GR . . I .
H53C H -0.0848 0.7456 0.2851 0.214 Uiso 0.5 1 calc GR . . I .

loop_
_atom_site_aniso_label
_atom_site_aniso_U_11
_atom_site_aniso_U_22
_atom_site_aniso_U_33
_atom_site_aniso_U_23
_atom_site_aniso_U_13
_atom_site_aniso_U_12
Pb1 0.0211(3) 0.0286(4) 0.0200(3) -0.0003(3) 0.000 0.000
Pb2 0.0230(2) 0.0251(2) 0.0155(2) -0.00064(17) -0.00396(18) 0.0002(2)
Pb3 0.0304(3) 0.0320(3) 0.0271(3) 0.0103(2) 0.0064(2) 0.0046(2)
Pb4 0.0328(3) 0.0342(3) 0.0230(2) -0.00111(19) -0.0001(2) 0.0083(2)
Pb5 0.0220(2) 0.0287(3) 0.0193(2) 0.00352(18) 0.00049(18) 0.0005(2)
Pb6 0.0227(2) 0.0362(3) 0.0227(2) 0.0004(2) 0.00337(19) -0.0032(2)
O1 0.030(6) 0.024(5) 0.014(5) 0.000 -0.002(4) 0.000
O2 0.021(4) 0.033(4) 0.018(4) -0.002(3) 0.001(3) 0.004(3)
O3 0.041(5) 0.032(4) 0.037(4) 0.008(3) 0.022(4) 0.007(3)
O4 0.029(5) 0.033(4) 0.017(4) -0.001(3) 0.000(3) 0.007(4)
O5 0.035(5) 0.065(5) 0.039(5) -0.018(4) -0.012(4) 0.009(4)
O6 0.041(5) 0.064(5) 0.029(4) 0.002(4) -0.013(4) 0.008(4)
O7 0.048(6) 0.101(6) 0.039(4) 0.008(4) 0.003(4) 0.017(5)
O8 0.102(9) 0.087(6) 0.052(6) 0.023(4) 0.008(5) 0.017(6)
O9 0.029(4) 0.042(5) 0.023(4) 0.011(3) -0.004(3) -0.005(4)
O10 0.027(4) 0.050(6) 0.028(4) 0.016(4) -0.008(3) -0.011(4)
O11 0.030(4) 0.053(6) 0.026(4) 0.001(4) 0.001(3) -0.002(4)
O12 0.028(4) 0.052(5) 0.018(3) 0.003(3) -0.001(3) -0.010(4)
O13 0.050(5) 0.040(5) 0.034(4) 0.016(3) 0.004(4) -0.002(4)
O14 0.040(4) 0.043(5) 0.041(5) 0.010(4) -0.010(4) -0.003(3)
O15 0.025(4) 0.048(5) 0.046(5) 0.015(4) -0.013(4) -0.008(4)
O16 0.089(7) 0.061(5) 0.076(6) -0.016(4) -0.055(6) 0.013(5)
O17 0.020(4) 0.029(4) 0.019(4) 0.001(3) -0.004(3) -0.004(3)
C1 0.026(6) 0.027(4) 0.024(4) 0.002(3) 0.002(4) 0.000(4)
C2 0.035(7) 0.031(5) 0.028(4) 0.003(3) 0.007(4) -0.007(5)
C3 0.114(9) 0.051(6) 0.047(5) 0.000(4) 0.026(5) 0.006(6)
C4 0.118(10) 0.067(6) 0.051(6) 0.001(4) 0.030(6) 0.003(6)
C5 0.057(8) 0.058(6) 0.019(4) 0.004(4) 0.008(4) 0.000(5)
C6 0.133(14) 0.053(6) 0.034(5) 0.011(4) 0.041(7) 0.004(6)
C7 0.093(12) 0.036(5) 0.026(5) 0.007(4) 0.035(6) 0.011(6)
C8 0.054(6) 0.057(8) 0.023(4) 0.005(4) 0.006(4) -0.002(6)
C9 0.056(7) 0.19(2) 0.023(6) 0.024(7) -0.001(5) -0.013(7)
C10 0.040(6) 0.140(15) 0.024(5) 0.014(6) -0.005(4) -0.010(7)
C11 0.032(5) 0.049(8) 0.017(4) -0.001(4) 0.003(3) -0.004(5)
C12 0.033(5) 0.090(11) 0.019(5) 0.010(5) 0.002(4) -0.006(5)
C13 0.047(6) 0.105(12) 0.021(5) 0.014(5) 0.009(4) -0.007(6)
C14 0.031(4) 0.040(7) 0.020(4) 0.002(4) 0.000(3) -0.005(4)
C15 0.130(18) 0.060(8) 0.062(13) 0.016(7) 0.032(12) 0.000(9)
C15A 0.056(8) 0.108(18) 0.062(13) 0.011(12) 0.011(7) -0.012(8)
C16 0.030(7) 0.058(5) 0.028(5) -0.004(4) -0.009(4) 0.007(5)
C17 0.030(7) 0.057(6) 0.029(5) -0.004(4) -0.012(4) 0.003(5)
C18 0.086(12) 0.055(6) 0.045(6) -0.003(5) -0.036(7) 0.008(6)
C19 0.095(14) 0.085(8) 0.049(6) 0.009(5) -0.040(7) 0.009(7)
C20 0.035(7) 0.094(7) 0.032(5) 0.004(4) -0.010(5) 0.001(6)
C21 0.135(16) 0.089(7) 0.038(6) -0.009(5) -0.047(8) 0.013(7)
C22 0.067(10) 0.061(7) 0.036(6) -0.009(4) -0.025(6) 0.013(6)
C23 0.025(5) 0.041(7) 0.023(4) 0.011(4) -0.004(3) -0.010(4)
C24 0.028(5) 0.066(8) 0.025(4) 0.017(4) -0.011(4) -0.014(5)
C25 0.030(5) 0.106(12) 0.041(6) 0.033(6) -0.015(4) -0.022(6)
C26 0.034(6) 0.132(14) 0.041(6) 0.036(6) -0.021(5) -0.024(7)
C27 0.040(6) 0.108(10) 0.037(5) 0.020(5) -0.013(4) -0.019(6)
C28 0.036(17) 0.102(19) 0.028(10) 0.027(12) -0.011(11) -0.015(17)
C28A 0.041(7) 0.19(3) 0.034(7) 0.033(9) -0.013(5) -0.014(8)
C29 0.033(16) 0.083(16) 0.033(11) 0.028(12) -0.012(11) -0.018(15)
C29A 0.027(7) 0.14(3) 0.031(6) 0.030(8) -0.007(5) -0.018(8)
C30 0.193(18) 0.113(9) 0.104(11) -0.039(8) -0.045(12) 0.008(9)
C31 0.042(8) 0.088(6) 0.034(5) 0.018(4) 0.000(5) 0.012(6)
C32 0.056(9) 0.089(7) 0.036(5) 0.020(5) 0.009(5) 0.039(7)
C33 0.19(2) 0.091(8) 0.045(7) 0.022(6) -0.002(9) 0.019(8)
C34 0.21(2) 0.100(9) 0.052(7) 0.033(6) -0.001(9) 0.037(10)
C35 0.110(12) 0.103(8) 0.046(6) 0.032(5) 0.018(6) 0.047(8)
C36 0.131(16) 0.106(9) 0.039(6) 0.030(6) -0.002(7) 0.038(8)
C37 0.093(12) 0.085(8) 0.035(6) 0.024(5) -0.004(6) 0.034(8)
C38 0.041(5) 0.028(6) 0.031(5) 0.008(4) -0.002(4) -0.003(4)
C39 0.055(6) 0.065(8) 0.040(5) 0.028(5) 0.006(4) 0.017(6)
C40 0.055(7) 0.059(8) 0.040(5) 0.017(5) 0.008(5) 0.007(6)
C41 0.071(7) 0.055(8) 0.038(6) 0.018(5) 0.008(5) 0.006(6)
C42 0.112(16) 0.105(16) 0.045(7) 0.036(7) 0.020(7) 0.051(15)
C42A 0.078(9) 0.098(15) 0.045(9) 0.032(10) 0.007(6) 0.024(8)
C43 0.071(19) 0.073(14) 0.039(8) 0.030(7) 0.006(8) 0.022(15)
C43A 0.079(9) 0.19(3) 0.069(11) 0.079(17) 0.004(7) 0.023(8)
C44 0.050(16) 0.057(12) 0.037(9) 0.022(7) 0.006(8) 0.007(12)
C44A 0.055(8) 0.14(3) 0.059(10) 0.058(13) 0.010(6) 0.023(8)
C45 0.102(19) 0.089(13) 0.091(15) 0.023(10) 0.018(12) 0.031(13)
C45A 0.091(10) 0.16(2) 0.126(17) 0.031(15) -0.007(9) 0.029(9)
C46 0.050(7) 0.045(5) 0.051(6) 0.001(4) -0.025(5) -0.003(5)
C47 0.089(8) 0.059(7) 0.066(6) -0.003(5) -0.047(6) 0.006(6)
C48 0.061(8) 0.057(7) 0.047(6) 0.013(5) -0.026(5) -0.007(6)
C49 0.089(10) 0.070(8) 0.063(7) 0.020(6) -0.042(6) -0.007(7)
C50 0.07(2) 0.059(9) 0.069(13) 0.017(8) -0.048(14) -0.018(9)
C50A 0.069(11) 0.049(13) 0.082(9) 0.008(7) -0.042(7) -0.015(10)
C51 0.08(2) 0.062(10) 0.086(13) 0.009(8) -0.061(14) -0.010(10)
C51A 0.110(8) 0.116(12) 0.091(9) 0.007(7) -0.025(6) 0.007(6)
C52 0.07(2) 0.054(8) 0.077(12) 0.002(7) -0.052(13) -0.003(8)
C52A 0.097(8) 0.087(11) 0.082(9) 0.000(7) -0.020(6) 0.012(6)
C53A 0.141(9) 0.144(10) 0.143(10) 0.000(2) 0.000(2) 0.001(2)

loop_
_atom_type_symbol
_atom_type_description
_atom_type_scat_dispersion_real
_atom_type_scat_dispersion_imag
_atom_type_scat_source
C C 0.0030 0.0020 'International Tables Vol C Tables 4.2.6.8 and 6.1.1.4'
H H 0.0000 0.0000 'International Tables Vol C Tables 4.2.6.8 and 6.1.1.4'
O O 0.0110 0.0060 'International Tables Vol C Tables 4.2.6.8 and 6.1.1.4'
Pb Pb -3.3940 10.1110 'International Tables Vol C Tables 4.2.6.8 and 6.1.1.4'

loop_
_geom_angle_atom_site_label_1
_geom_angle_atom_site_label_2
_geom_angle_atom_site_label_3
_geom_angle
_geom_angle_site_symmetry_1
_geom_angle_site_symmetry_3
Pb1 Pb1 Pb2 65.106(11) 14_455 8
Pb1 Pb1 Pb2 65.106(10) 14_455 .
Pb1 Pb1 Pb2 59.298(10) 14_455 14_455
Pb1 Pb1 Pb2 59.298(10) 14_455 11_455
Pb2 Pb1 Pb2 130.21(2) 8 .
Pb2 Pb1 Pb2 118.60(2) 14_455 11_455
Pb2 Pb1 Pb2 59.319(13) . 11_455
Pb2 Pb1 Pb2 94.615(14) 8 11_455
Pb2 Pb1 Pb2 94.613(14) . 14_455
Pb2 Pb1 Pb2 59.317(12) 8 14_455
O1 Pb1 Pb1 41.39(18) . 14_455
O1 Pb1 Pb1 41.39(18) 14_455 14_455
O1 Pb1 Pb2 100.49(15) . 8
O1 Pb1 Pb2 35.54(9) . .
O1 Pb1 Pb2 100.49(15) 14_455 .
O1 Pb1 Pb2 95.10(16) 14_455 11_455
O1 Pb1 Pb2 31.24(7) 14_455 14_455
O1 Pb1 Pb2 95.10(16) . 14_455
O1 Pb1 Pb2 31.24(7) . 11_455
O1 Pb1 Pb2 35.54(9) 14_455 8
O1 Pb1 O1 82.8(4) 14_455 .
O1 Pb1 O4 75.83(16) . 14_455
O1 Pb1 O4 75.83(17) 14_455 11_455
O1 Pb1 O4 90.37(18) 14_455 14_455
O1 Pb1 O4 90.37(18) . 11_455
O1 Pb1 O10 73.1(2) 14_455 20_566
O1 Pb1 O10 73.1(2) . 17_566
O1 Pb1 O10 152.6(2) 14_455 17_566
O1 Pb1 O10 152.6(2) . 20_566
O4 Pb1 Pb1 80.86(17) 14_455 14_455
O4 Pb1 Pb1 80.86(17) 11_455 14_455
O4 Pb1 Pb2 65.82(17) 11_455 11_455
O4 Pb1 Pb2 104.33(16) 14_455 11_455
O4 Pb1 Pb2 45.58(17) 14_455 .
O4 Pb1 Pb2 124.48(17) 11_455 .
O4 Pb1 Pb2 124.48(17) 14_455 8
O4 Pb1 Pb2 45.58(17) 11_455 8
O4 Pb1 Pb2 65.82(17) 14_455 14_455
O4 Pb1 Pb2 104.33(17) 11_455 14_455
O4 Pb1 O4 161.7(3) 11_455 14_455
O4 Pb1 O10 71.6(2) 11_455 20_566
O4 Pb1 O10 71.6(2) 14_455 17_566
O4 Pb1 O10 116.2(2) 11_455 17_566
O4 Pb1 O10 116.2(2) 14_455 20_566
O10 Pb1 Pb1 113.45(17) 20_566 14_455
O10 Pb1 Pb1 113.45(17) 17_566 14_455
O10 Pb1 Pb2 137.41(15) 20_566 11_455
O10 Pb1 Pb2 161.48(15) 17_566 8
O10 Pb1 Pb2 161.48(15) 20_566 .
O10 Pb1 Pb2 52.19(17) 17_566 .
O10 Pb1 Pb2 70.74(15) 17_566 11_455
O10 Pb1 Pb2 137.41(15) 17_566 14_455
O10 Pb1 Pb2 52.18(17) 20_566 8
O10 Pb1 Pb2 70.74(15) 20_566 14_455
O10 Pb1 O10 133.1(3) 17_566 20_566
Pb1 Pb2 Pb1 55.595(17) . 14_455
Pb1 Pb2 Pb2 63.030(9) . 11_455
Pb1 Pb2 Pb3 76.881(13) 14_455 .
Pb1 Pb2 Pb3 132.204(16) . .
Pb1 Pb2 Pb5 141.886(13) . 32_556
Pb1 Pb2 H2 63.0 14_455 .
Pb1 Pb2 H2 108.9 . .
Pb2 Pb2 Pb1 57.652(8) 11_455 14_455
Pb2 Pb2 Pb3 97.541(16) 11_455 .
Pb2 Pb2 Pb5 79.003(10) 11_455 32_556
Pb2 Pb2 H2 55.6 11_455 .
Pb3 Pb2 H2 42.7 . .
Pb5 Pb2 Pb1 107.295(13) 32_556 14_455
Pb5 Pb2 Pb3 52.696(11) 32_556 .
Pb5 Pb2 H2 44.3 32_556 .
O1 Pb2 Pb1 33.13(12) . 14_455
O1 Pb2 Pb1 37.77(13) . .
O1 Pb2 Pb2 33.0(2) . 11_455
O1 Pb2 Pb3 102.59(3) . .
O1 Pb2 Pb5 107.93(18) . 32_556
O1 Pb2 O2 88.0(2) . .
O1 Pb2 H2 71.2 . .
O1 Pb2 O3 94.1(2) . .
O1 Pb2 O4 75.0(2) . 14_455
O1 Pb2 O10 71.18(15) . 17_566
O1 Pb2 O11 112.0(2) . 30_556
O2 Pb2 Pb1 77.11(18) . 14_455
O2 Pb2 Pb1 125.65(17) . .
O2 Pb2 Pb2 70.02(17) . 11_455
O2 Pb2 Pb3 32.66(17) . .
O2 Pb2 Pb5 31.77(18) . 32_556
O2 Pb2 H2 16.8 . .
O2 Pb2 O3 75.3(3) . .
O2 Pb2 O4 146.0(2) . 14_455
O2 Pb2 O10 135.1(2) . 17_566
O2 Pb2 O11 78.2(2) . 30_556
O3 Pb2 Pb1 61.1(2) . 14_455
O3 Pb2 Pb1 99.93(19) . .
O3 Pb2 Pb2 114.2(2) . 11_455
O3 Pb2 Pb3 45.94(19) . .
O3 Pb2 Pb5 98.42(19) . 32_556
O3 Pb2 H2 77.2 . .
O3 Pb2 O4 76.8(2) . 14_455
O3 Pb2 O10 143.1(2) . 17_566
O3 Pb2 O11 141.9(2) . 30_556
O4 Pb2 Pb1 72.56(16) 14_455 14_455
O4 Pb2 Pb1 42.51(15) 14_455 .
O4 Pb2 Pb2 104.98(15) 14_455 11_455
O4 Pb2 Pb3 122.63(16) 14_455 .
O4 Pb2 Pb5 174.65(15) 14_455 32_556
O4 Pb2 H2 135.2 14_455 .
O4 Pb2 O10 66.9(2) 14_455 17_566
O4 Pb2 O11 135.4(2) 14_455 30_556
O10 Pb2 Pb1 100.57(16) 17_566 14_455
O10 Pb2 Pb1 48.00(16) 17_566 .
O10 Pb2 Pb2 71.34(14) 17_566 11_455
O10 Pb2 Pb3 167.66(14) 17_566 .
O10 Pb2 Pb5 118.12(15) 17_566 32_556
O10 Pb2 H2 125.3 17_566 .
O11 Pb2 Pb1 117.82(16) 30_556 .
O11 Pb2 Pb1 137.05(15) 30_556 14_455
O11 Pb2 Pb2 81.03(15) 30_556 11_455
O11 Pb2 Pb3 99.52(16) 30_556 .
O11 Pb2 Pb5 48.19(16) 30_556 32_556
O11 Pb2 H2 85.2 30_556 .
O11 Pb2 O10 73.9(2) 30_556 17_566
Pb2 Pb3 H2 42.6 . .
Pb4 Pb3 Pb2 115.648(15) . .
Pb4 Pb3 H2 107.1 . .
Pb5 Pb3 Pb2 62.938(12) 32_556 .
Pb5 Pb3 Pb4 59.151(12) 32_556 .
Pb5 Pb3 Pb6 66.612(13) 32_556 32_556
Pb5 Pb3 H2 50.4 32_556 .
Pb6 Pb3 Pb2 119.574(14) 32_556 .
Pb6 Pb3 Pb4 56.551(12) 32_556 .
Pb6 Pb3 H2 79.8 32_556 .
O2 Pb3 Pb2 30.81(17) . .
O2 Pb3 Pb4 100.38(17) . .
O2 Pb3 Pb5 41.24(17) . 32_556
O2 Pb3 Pb6 88.76(17) . 32_556
O2 Pb3 H2 17.6 . .
O2 Pb3 O3 64.6(2) . .
O2 Pb3 O5 65.4(3) . .
O2 Pb3 O7 131.6(3) . .
O2 Pb3 O9 74.9(2) . 19_666
O2 Pb3 O16 130.0(3) . 32_556
O3 Pb3 Pb2 36.55(15) . .
O3 Pb3 Pb4 142.27(17) . .
O3 Pb3 Pb5 99.29(16) . 32_556
O3 Pb3 Pb6 147.61(15) . 32_556
O3 Pb3 H2 69.4 . .
O3 Pb3 O16 147.9(3) . 32_556
O5 Pb3 Pb2 55.41(19) . .
O5 Pb3 Pb4 68.4(2) . .
O5 Pb3 Pb5 52.9(2) . 32_556
O5 Pb3 Pb6 112.8(2) . 32_556
O5 Pb3 H2 82.9 . .
O5 Pb3 O3 74.0(3) . .
O5 Pb3 O7 70.7(3) . .
O5 Pb3 O9 135.4(3) . 19_666
O5 Pb3 O16 136.6(3) . 32_556
O7 Pb3 Pb2 124.7(2) . .
O7 Pb3 Pb4 43.0(2) . .
O7 Pb3 Pb5 95.4(2) . 32_556
O7 Pb3 Pb6 90.4(2) . 32_556
O7 Pb3 H2 145.6 . .
O7 Pb3 O3 120.8(3) . .
O7 Pb3 O16 73.7(3) . 32_556
O9 Pb3 Pb2 98.11(16) 19_666 .
O9 Pb3 Pb4 101.32(16) 19_666 .
O9 Pb3 Pb5 83.94(17) 19_666 32_556
O9 Pb3 Pb6 45.02(16) 19_666 32_556
O9 Pb3 H2 58.0 19_666 .
O9 Pb3 O3 107.0(2) 19_666 .
O9 Pb3 O7 131.6(3) 19_666 .
O9 Pb3 O16 60.9(2) 19_666 32_556
O16 Pb3 Pb2 158.73(19) 32_556 .
O16 Pb3 Pb4 68.81(19) 32_556 .
O16 Pb3 Pb5 108.11(19) 32_556 32_556
O16 Pb3 Pb6 43.5(2) 32_556 32_556
O16 Pb3 H2 116.4 32_556 .
O17 Pb3 Pb2 103.84(18) 32_556 .
O17 Pb3 Pb4 31.28(17) 32_556 .
O17 Pb3 Pb5 41.01(18) 32_556 32_556
O17 Pb3 Pb6 34.78(18) 32_556 32_556
O17 Pb3 O2 78.2(2) 32_556 .
O17 Pb3 H2 79.5 32_556 .
O17 Pb3 O3 140.3(2) 32_556 .
O17 Pb3 O5 78.4(3) 32_556 .
O17 Pb3 O7 74.1(3) 32_556 .
O17 Pb3 O9 74.4(2) 32_556 19_666
O17 Pb3 O16 68.7(3) 32_556 32_556
Pb5 Pb4 Pb3 55.049(11) 32_556 .
Pb6 Pb4 Pb3 57.777(12) 32_556 .
Pb6 Pb4 Pb5 65.410(13) 32_556 32_556
O6 Pb4 Pb3 71.1(2) . .
O6 Pb4 Pb5 50.57(19) . 32_556
O6 Pb4 Pb6 113.41(19) . 32_556
O6 Pb4 O7 75.8(3) . .
O6 Pb4 O8 84.7(3) . .
O6 Pb4 O13 76.8(3) . 32_556
O6 Pb4 O15 144.2(3) . 32_556
O6 Pb4 O15 150.2(3) . 19_666
O6 Pb4 C31 77.8(3) . .
O7 Pb4 Pb3 44.9(2) . .
O7 Pb4 Pb5 93.3(2) . 32_556
O7 Pb4 Pb6 93.0(2) . 32_556
O7 Pb4 O13 140.5(3) . 32_556
O7 Pb4 O15 129.6(3) . 19_666
O7 Pb4 C31 23.7(4) . .
O8 Pb4 Pb3 92.1(3) . .
O8 Pb4 Pb5 129.2(3) . 32_556
O8 Pb4 Pb6 132.6(3) . 32_556
O8 Pb4 O7 47.5(3) . .
O8 Pb4 O13 153.8(3) . 32_556
O8 Pb4 O15 101.7(3) . 19_666
O8 Pb4 C31 23.8(4) . .
O13 Pb4 Pb3 99.13(18) 32_556 .
O13 Pb4 Pb5 47.27(18) 32_556 32_556
O13 Pb4 Pb6 72.69(18) 32_556 32_556
O13 Pb4 O15 86.2(2) 32_556 19_666
O13 Pb4 C31 154.2(3) 32_556 .
O15 Pb4 Pb3 73.55(19) 32_556 .
O15 Pb4 Pb3 136.63(16) 19_666 .
O15 Pb4 Pb5 128.95(16) 19_666 32_556
O15 Pb4 Pb5 111.17(19) 32_556 32_556
O15 Pb4 Pb6 48.51(18) 32_556 32_556
O15 Pb4 Pb6 83.76(15) 19_666 32_556
O15 Pb4 O7 75.0(3) 32_556 .
O15 Pb4 O8 90.6(3) 32_556 .
O15 Pb4 O13 115.2(3) 32_556 32_556
O15 Pb4 O15 65.5(3) 32_556 19_666
O15 Pb4 C31 83.7(3) 32_556 .
O17 Pb4 Pb3 29.95(17) 32_556 .
O17 Pb4 Pb5 38.11(18) 32_556 32_556
O17 Pb4 Pb6 36.53(17) 32_556 32_556
O17 Pb4 O6 78.3(3) 32_556 .
O17 Pb4 O7 74.6(3) 32_556 .
O17 Pb4 O8 122.0(3) 32_556 .
O17 Pb4 O13 72.4(2) 32_556 32_556
O17 Pb4 O15 119.9(2) 32_556 19_666
O17 Pb4 O15 74.3(3) 32_556 32_556
O17 Pb4 C31 98.2(4) 32_556 .
C31 Pb4 Pb3 68.3(3) . .
C31 Pb4 Pb5 111.1(3) . 32_556
C31 Pb4 Pb6 114.2(3) . 32_556
C31 Pb4 O15 118.6(3) . 19_666
Pb3 Pb5 Pb4 65.800(13) 28_565 28_565
Pb3 Pb5 Pb6 58.114(12) 28_565 .
Pb4 Pb5 Pb6 56.071(12) 28_565 .
O2 Pb5 Pb3 42.84(17) 28_565 28_565
O2 Pb5 Pb4 108.64(17) 28_565 28_565
O2 Pb5 Pb6 82.93(17) 28_565 .
O2 Pb5 O5 61.3(2) 28_565 28_565
O2 Pb5 O6 105.6(2) 28_565 28_565
O2 Pb5 O11 75.4(2) 28_565 3
O2 Pb5 O11 74.2(2) 28_565 .
O2 Pb5 O12 84.1(3) 28_565 .
O2 Pb5 O13 149.2(3) 28_565 .
O2 Pb5 O17 77.5(2) 28_565 .
O2 Pb5 C14 81.3(3) 28_565 .
O5 Pb5 Pb3 45.49(17) 28_565 28_565
O5 Pb5 Pb4 69.88(17) 28_565 28_565
O5 Pb5 Pb6 98.49(17) 28_565 .
O5 Pb5 O6 45.2(2) 28_565 28_565
O5 Pb5 O11 132.7(2) 28_565 .
O5 Pb5 O11 79.9(2) 28_565 3
O5 Pb5 C14 141.9(3) 28_565 .
O6 Pb5 Pb3 74.64(19) 28_565 28_565
O6 Pb5 Pb4 42.11(17) 28_565 28_565
O6 Pb5 Pb6 96.31(17) 28_565 .
O6 Pb5 O11 172.9(2) 28_565 .
O6 Pb5 O11 99.0(2) 28_565 3
O6 Pb5 C14 162.1(3) 28_565 .
O11 Pb5 Pb3 108.55(17) . 28_565
O11 Pb5 Pb3 108.84(16) 3 28_565
O11 Pb5 Pb4 141.06(15) 3 28_565
O11 Pb5 Pb4 144.88(16) . 28_565
O11 Pb5 Pb6 90.70(16) . .
O11 Pb5 Pb6 156.14(16) 3 .
O11 Pb5 O11 74.1(3) . 3
O11 Pb5 C14 98.8(3) 3 .
O11 Pb5 C14 24.7(3) . .
O12 Pb5 Pb3 88.14(19) . 28_565
O12 Pb5 Pb4 96.33(18) . 28_565
O12 Pb5 Pb6 43.86(18) . .
O12 Pb5 O5 133.6(3) . 28_565
O12 Pb5 O6 138.4(3) . 28_565
O12 Pb5 O11 48.6(2) . .
O12 Pb5 O11 122.5(2) . 3
O12 Pb5 O13 79.9(3) . .
O12 Pb5 C14 24.3(3) . .
O13 Pb5 Pb3 110.13(18) . 28_565
O13 Pb5 Pb4 48.14(17) . 28_565
O13 Pb5 Pb6 67.26(19) . .
O13 Pb5 O5 114.0(2) . 28_565
O13 Pb5 O6 71.5(2) . 28_565
O13 Pb5 O11 135.3(2) . 3
O13 Pb5 O11 112.3(2) . .
O13 Pb5 C14 93.9(3) . .
O17 Pb5 Pb3 38.56(17) . 28_565
O17 Pb5 Pb4 37.57(17) . 28_565
O17 Pb5 Pb6 29.35(16) . .
O17 Pb5 O5 70.5(2) . 28_565
O17 Pb5 O6 70.5(2) . 28_565
O17 Pb5 O11 146.8(2) . 3
O17 Pb5 O11 116.0(2) . .
O17 Pb5 O12 72.6(2) . .
O17 Pb5 O13 72.7(2) . .
O17 Pb5 C14 95.6(3) . .
C14 Pb5 Pb3 101.9(2) . 28_565
C14 Pb5 Pb4 120.2(2) . 28_565
C14 Pb5 Pb6 67.8(2) . .
Pb3 Pb6 Pb5 55.270(12) 28_565 .
Pb4 Pb6 Pb3 65.670(13) 28_565 28_565
Pb4 Pb6 Pb5 58.519(12) 28_565 .
O9 Pb6 Pb3 47.59(16) 14_455 28_565
O9 Pb6 Pb4 112.95(16) 14_455 28_565
O9 Pb6 Pb5 77.25(17) 14_455 .
O9 Pb6 O12 73.6(2) 14_455 .
O9 Pb6 O14 143.2(2) 14_455 14_455
O9 Pb6 O15 114.2(2) 14_455 .
O9 Pb6 C46 92.4(3) 14_455 .
O12 Pb6 Pb3 80.87(15) . 28_565
O12 Pb6 Pb4 92.57(16) . 28_565
O12 Pb6 Pb5 37.26(15) . .
O12 Pb6 O14 134.2(2) . 14_455
O12 Pb6 C46 144.6(3) . .
O14 Pb6 Pb3 118.6(2) . 28_565
O14 Pb6 Pb3 141.02(16) 14_455 28_565
O14 Pb6 Pb4 59.60(19) . 28_565
O14 Pb6 Pb4 92.09(15) 14_455 28_565
O14 Pb6 Pb5 139.41(16) 14_455 .
O14 Pb6 Pb5 73.3(2) . .
O14 Pb6 O9 148.4(3) . 14_455
O14 Pb6 O12 76.1(3) . .
O14 Pb6 O14 67.4(3) . 14_455
O14 Pb6 O15 83.0(3) . .
O14 Pb6 O16 131.1(3) . .
O14 Pb6 C46 107.6(3) . .
O15 Pb6 Pb3 77.34(17) . 28_565
O15 Pb6 Pb4 45.13(18) . 28_565
O15 Pb6 Pb5 101.34(18) . .
O15 Pb6 O12 137.5(2) . .
O15 Pb6 O14 64.9(2) . 14_455
O15 Pb6 C46 24.6(3) . .
O16 Pb6 Pb3 55.5(3) . 28_565
O16 Pb6 Pb4 79.4(2) . 28_565
O16 Pb6 Pb5 108.6(3) . .
O16 Pb6 O9 69.6(3) . 14_455
O16 Pb6 O12 135.2(3) . .
O16 Pb6 O14 90.4(3) . 14_455
O16 Pb6 O15 48.2(3) . .
O16 Pb6 C46 23.8(3) . .
O17 Pb6 Pb3 35.20(18) . 28_565
O17 Pb6 Pb4 38.72(18) . 28_565
O17 Pb6 Pb5 31.42(18) . .
O17 Pb6 O9 77.2(2) . 14_455
O17 Pb6 O12 68.1(2) . .
O17 Pb6 O14 130.7(2) . 14_455
O17 Pb6 O14 83.5(3) . .
O17 Pb6 O15 73.1(2) . .
O17 Pb6 O16 79.5(3) . .
O17 Pb6 C46 77.3(3) . .
C46 Pb6 Pb3 66.3(3) . 28_565
C46 Pb6 Pb4 62.7(3) . 28_565
C46 Pb6 Pb5 108.7(3) . .
C46 Pb6 O14 75.1(3) . 14_455
Pb1 O1 Pb1 97.2(4) 14_455 .
Pb2 O1 Pb1 106.69(5) . .
Pb2 O1 Pb1 115.64(5) . 14_455
Pb2 O1 Pb1 115.64(5) 11_455 .
Pb2 O1 Pb1 106.69(5) 11_455 14_455
Pb2 O1 Pb2 114.0(4) 11_455 .
Pb2 O2 Pb3 116.5(3) . .
Pb2 O2 Pb5 117.2(3) . 32_556
Pb2 O2 H2 111.6 . .
Pb3 O2 H2 102.4 . .
Pb5 O2 Pb3 95.9(2) 32_556 .
Pb5 O2 H2 111.4 32_556 .
Pb2 O3 Pb3 97.5(3) . .
C1 O3 Pb2 128.1(7) . .
C1 O3 Pb3 131.0(8) . .
Pb1 O4 Pb2 91.9(2) 14_455 14_455
C1 O4 Pb1 121.0(7) . 14_455
C1 O4 Pb2 145.1(7) . 14_455
Pb3 O5 Pb5 81.6(2) . 32_556
C16 O5 Pb3 126.0(8) . .
C16 O5 Pb5 95.2(8) . 32_556
Pb4 O6 Pb5 87.3(2) . 32_556
C16 O6 Pb4 120.9(9) . .
C16 O6 Pb5 94.6(7) . 32_556
Pb4 O7 Pb3 92.1(3) . .
C31 O7 Pb3 168.3(10) . .
C31 O7 Pb4 92.5(10) . .
C31 O8 Pb4 95.3(9) . .
Pb6 O9 Pb3 87.4(2) 14_455 27_565
C23 O9 Pb3 127.7(7) . 27_565
C23 O9 Pb6 127.0(8) . 14_455
Pb1 O10 Pb2 79.81(19) 17_566 17_566
C23 O10 Pb1 128.9(8) . 17_566
C23 O10 Pb2 147.3(8) . 17_566
Pb2 O11 Pb5 119.4(3) 18_666 .
Pb2 O11 Pb5 85.8(2) 18_666 3
Pb5 O11 Pb5 98.2(2) . 3
C14 O11 Pb2 121.1(8) . 18_666
C14 O11 Pb5 83.5(6) . .
C14 O11 Pb5 148.3(8) . 3
Pb5 O12 Pb6 98.9(2) . .
C14 O12 Pb5 104.7(7) . .
C14 O12 Pb6 153.6(7) . .
Pb5 O13 Pb4 84.6(2) . 28_565
C38 O13 Pb4 104.9(7) . 28_565
C38 O13 Pb5 112.6(8) . .
Pb6 O14 Pb6 112.6(3) . 14_455
C38 O14 Pb6 125.4(8) . 14_455
C38 O14 Pb6 121.9(8) . .
Pb4 O15 Pb4 110.0(3) 28_565 27_565
Pb4 O15 Pb6 86.4(2) 28_565 .
Pb6 O15 Pb4 124.5(3) . 27_565
C46 O15 Pb4 128.2(9) . 28_565
C46 O15 Pb4 114.0(8) . 27_565
C46 O15 Pb6 90.3(8) . .
Pb6 O16 Pb3 80.9(3) . 28_565
C46 O16 Pb3 111.4(11) . 28_565
C46 O16 Pb6 98.5(9) . .
Pb3 O17 Pb4 118.8(3) 28_565 28_565
Pb3 O17 Pb5 100.4(3) 28_565 .
Pb4 O17 Pb5 104.3(3) 28_565 .
Pb6 O17 Pb3 110.0(3) . 28_565
Pb6 O17 Pb4 104.8(3) . 28_565
Pb6 O17 Pb5 119.2(3) . .
O3 C1 O4 124.5(10) . .
O3 C1 C2 119.0(10) . .
O4 C1 C2 116.5(10) . .
C3 C2 C1 118.3(12) . .
C7 C2 C1 123.9(11) . .
C7 C2 C3 117.8(12) . .
C2 C3 H3 120.4 . .
C2 C3 C4 119.2(15) . .
C4 C3 H3 120.4 . .
C3 C4 H4 118.4 . .
C5 C4 C3 123.2(15) . .
C5 C4 H4 118.4 . .
C4 C5 C6 116.1(13) . .
C4 C5 C8 121.5(13) . .
C6 C5 C8 122.4(13) . .
C5 C6 H6 119.9 . .
C5 C6 C7 120.2(13) . .
C5 C6 C15 117.5(17) . .
C7 C6 H6 119.9 . .
C7 C6 C15 114.9(17) . .
C2 C7 C6 123.2(13) . .
C2 C7 H7 118.4 . .
C6 C7 H7 118.4 . .
C9 C8 C5 119.7(13) . .
C13 C8 C5 121.9(13) . .
C13 C8 C9 118.3(13) . .
C8 C9 H9 119.4 . .
C8 C9 C10 121.2(15) . .
C10 C9 H9 119.4 . .
C9 C10 H10 119.2 . .
C11 C10 C9 121.5(14) . .
C11 C10 H10 119.2 . .
C10 C11 C14 122.3(12) . .
C12 C11 C10 117.7(11) . .
C12 C11 C14 120.1(11) . .
C11 C12 H12 119.7 . .
C11 C12 C13 120.6(12) . .
C13 C12 H12 119.7 . .
C8 C13 C12 120.6(13) . .
C8 C13 H13 119.7 . .
C8 C13 C15A 125.9(17) . .
C12 C13 H13 119.7 . .
C12 C13 C15A 112.5(16) . .
O11 C14 Pb5 71.8(6) . .
O11 C14 O12 121.2(10) . .
O11 C14 C11 119.4(10) . .
O12 C14 Pb5 51.0(5) . .
O12 C14 C11 119.4(11) . .
C11 C14 Pb5 162.2(9) . .
C6 C15 H15A 109.5 . .
C6 C15 H15B 109.5 . .
C6 C15 H15C 109.5 . .
H15A C15 H15B 109.5 . .
H15A C15 H15C 109.5 . .
H15B C15 H15C 109.5 . .
C13 C15A H15D 109.5 . .
C13 C15A H15E 109.5 . .
C13 C15A H15F 109.5 . .
H15D C15A H15E 109.5 . .
H15D C15A H15F 109.5 . .
H15E C15A H15F 109.5 . .
O5 C16 O6 122.4(11) . .
O5 C16 C17 118.2(12) . .
O6 C16 C17 119.4(12) . .
C18 C17 C16 120.2(12) . .
C18 C17 C22 120.9(12) . .
C22 C17 C16 118.7(12) . .
C17 C18 H18 119.3 . .
C17 C18 C19 121.5(14) . .
C19 C18 H18 119.3 . .
C18 C19 H19 120.8 . .
C20 C19 C18 118.4(15) . .
C20 C19 H19 120.8 . .
C19 C20 C27 117.8(15) . .
C21 C20 C19 120.2(14) . .
C21 C20 C27 121.9(15) . .
C20 C21 C22 119.2(15) . .
C20 C21 C30 121.9(15) . .
C22 C21 C30 118.6(17) . .
C17 C22 C21 119.8(14) . .
C17 C22 H22 120.1 . .
C21 C22 H22 120.1 . .
O9 C23 O10 122.0(10) . .
O9 C23 C24 121.9(11) . .
O10 C23 C24 116.1(10) . .
C25 C24 C23 123.0(11) . .
C25 C24 C29 109(2) . .
C25 C24 C29A 117.4(13) . .
C29 C24 C23 119.2(17) . .
C29A C24 C23 117.6(13) . .
C24 C25 H25 119.3 . .
C24 C25 C26 121.4(13) . .
C26 C25 H25 119.3 . .
C25 C26 H26 118.8 . .
C27 C26 C25 122.5(14) . .
C27 C26 H26 118.8 . .
C26 C27 C20 124.8(13) . .
C26 C27 C28 111(2) . .
C26 C27 C28A 114.2(15) . .
C28 C27 C20 118.2(17) . .
C28A C27 C20 117.5(15) . .
C27 C28 H28 121.3 . .
C29 C28 C27 117(3) . .
C29 C28 H28 121.3 . .
C27 C28A H28A 119.4 . .
C27 C28A C29A 121(2) . .
C29A C28A H28A 119.4 . .
C24 C29 H29 119.3 . .
C28 C29 C24 121(3) . .
C28 C29 H29 119.3 . .
C24 C29A C28A 118.5(18) . .
C24 C29A H29A 120.8 . .
C28A C29A H29A 120.8 . .
C21 C30 H30A 109.5 . .
C21 C30 H30B 109.5 . .
C21 C30 H30C 109.5 . .
H30A C30 H30B 109.5 . .
H30A C30 H30C 109.5 . .
H30B C30 H30C 109.5 . .
O7 C31 Pb4 63.8(8) . .
O7 C31 O8 124.2(14) . .
O7 C31 C32 119.5(16) . .
O8 C31 Pb4 60.8(8) . .
O8 C31 C32 116.3(14) . .
C32 C31 Pb4 173.8(12) . .
C33 C32 C31 123.4(16) . .
C33 C32 C37 119.3(15) . .
C37 C32 C31 117.3(16) . .
C32 C33 H33 119.4 . .
C32 C33 C34 121.2(19) . .
C34 C33 H33 119.4 . .
C33 C34 H34 120.5 . .
C35 C34 C33 119(2) . .
C35 C34 H34 120.5 . .
C34 C35 C36 120.5(17) . .
C34 C35 C42 131(3) . .
C34 C35 C42A 114(2) . .
C36 C35 C42 107(3) . .
C36 C35 C42A 125(2) . .
C35 C36 H36 119.6 . .
C35 C36 C37 120.8(18) . .
C37 C36 H36 119.6 . .
C32 C37 C36 119.3(17) . .
C32 C37 H37 120.4 . .
C36 C37 H37 120.4 . .
O13 C38 C39 116.2(12) . .
O14 C38 O13 125.7(11) . .
O14 C38 C39 118.1(12) . .
C40 C39 C38 122.6(13) . .
C40 C39 C44 113.2(17) . .
C40 C39 C44A 114.2(15) . .
C44 C39 C38 116.4(17) . .
C44A C39 C38 119.4(15) . .
C39 C40 H40 118.6 . .
C41 C40 C39 122.7(15) . .
C41 C40 H40 118.6 . .
C40 C41 H41A 120.1 . .
C40 C41 H41 117.9 . .
C40 C41 C42A 124(2) . .
C42 C41 C40 120(3) . .
C42 C41 H41A 120.1 . .
C42A C41 H41 117.9 . .
C41 C42 C35 118(5) . .
C41 C42 C43 122(4) . .
C43 C42 C35 119(5) . .
C35 C42A C43A 121(3) . .
C41 C42A C35 119(3) . .
C41 C42A C43A 120(3) . .
C44 C43 C42 118(4) . .
C44 C43 C45 103(3) . .
C45 C43 C42 137(4) . .
C44A C43A C42A 104(2) . .
C45A C43A C42A 130(3) . .
C45A C43A C44A 126(3) . .
C39 C44 H44 122.2 . .
C43 C44 C39 116(3) . .
C43 C44 H44 122.2 . .
C39 C44A C43A 129(2) . .
C39 C44A H44A 115.4 . .
C43A C44A H44A 115.4 . .
C43 C45 H45A 109.5 . .
C43 C45 H45B 109.5 . .
C43 C45 H45C 109.5 . .
H45A C45 H45B 109.5 . .
H45A C45 H45C 109.5 . .
H45B C45 H45C 109.5 . .
C43A C45A H45D 109.5 . .
C43A C45A H45E 109.5 . .
C43A C45A H45F 109.5 . .
H45D C45A H45E 109.5 . .
H45D C45A H45F 109.5 . .
H45E C45A H45F 109.5 . .
O15 C46 Pb6 65.1(7) . .
O15 C46 C47 116.7(12) . .
O16 C46 Pb6 57.7(7) . .
O16 C46 O15 122.0(13) . .
O16 C46 C47 121.2(13) . .
C47 C46 Pb6 173.9(11) . .
C46 C47 C52A 109.7(18) . .
C48 C47 C46 124.2(14) . .
C48 C47 C52 110.6(17) . .
C48 C47 C52A 114.4(19) . .
C52 C47 C46 122.5(16) . .
C47 C48 H48 118.3 . .
C47 C48 C49 123.4(16) . .
C49 C48 H48 118.3 . .
C48 C49 H49 118.7 . .
C48 C49 H49A 124.6 . .
C48 C49 C50A 110.8(17) . .
C50 C49 C48 122.6(19) . .
C50 C49 H49 118.7 . .
C50A C49 H49A 124.6 . .
C49 C50 C50 119(3) . 21_565
C49 C50 C51 115(3) . .
C51 C50 C50 110(3) . 21_565
C49 C50A C50A 89(3) . 21_565
C51A C50A C49 121(3) . .
C51A C50A C50A 148(4) . 21_565
C50 C51 H51 119.4 . .
C50 C51 C52 121(3) . .
C52 C51 H51 119.4 . .
C50A C51A C52A 110(4) . .
C50A C51A C53A 130(4) . .
C52A C51A C53A 119(4) . .
C47 C52 H52 118.4 . .
C51 C52 C47 123(2) . .
C51 C52 H52 118.4 . .
C47 C52A H52A 120.4 . .
C51A C52A C47 119(3) . .
C51A C52A H52A 120.4 . .
C51A C53A H53A 109.5 . .
C51A C53A H53B 109.5 . .
C51A C53A H53C 109.5 . .
H53A C53A H53B 109.5 . .
H53A C53A H53C 109.5 . .
H53B C53A H53C 109.5 . .

loop_
_geom_bond_atom_site_label_1
_geom_bond_atom_site_label_2
_geom_bond_distance
_geom_bond_site_symmetry_2
Pb1 Pb1 3.6221(12) 14_455
Pb1 Pb2 3.7748(5) 8
Pb1 Pb2 3.9822(5) 11_455
Pb1 Pb2 3.7748(5) .
Pb1 Pb2 3.9822(5) 14_455
Pb1 O1 2.414(7) .
Pb1 O1 2.414(7) 14_455
Pb1 O4 2.552(7) 11_455
Pb1 O4 2.552(7) 14_455
Pb1 O10 2.850(8) 17_566
Pb1 O10 2.850(8) 20_566
Pb2 Pb1 3.9822(5) 14_455
Pb2 Pb2 3.8427(8) 11_455
Pb2 Pb3 4.0243(7) .
Pb2 Pb5 3.9749(6) 32_556
Pb2 O1 2.291(5) .
Pb2 O2 2.304(7) .
Pb2 H2 2.7322 .
Pb2 O3 2.418(8) .
Pb2 O4 2.698(7) 14_455
Pb2 O10 3.030(8) 17_566
Pb2 O11 2.869(9) 30_556
Pb3 Pb4 3.9510(7) .
Pb3 Pb5 3.5505(6) 32_556
Pb3 Pb6 3.6682(6) 32_556
Pb3 O2 2.427(7) .
Pb3 H2 2.7373 .
Pb3 O3 2.917(8) .
Pb3 O5 2.559(9) .
Pb3 O7 2.790(10) .
Pb3 O9 2.711(7) 19_666
Pb3 O16 3.062(12) 32_556
Pb3 O17 2.251(7) 32_556
Pb4 Pb5 3.7189(6) 32_556
Pb4 Pb6 3.6179(6) 32_556
Pb4 O6 2.497(9) .
Pb4 O7 2.698(10) .
Pb4 O8 2.635(10) .
Pb4 O13 2.782(8) 32_556
Pb4 O15 3.031(8) 19_666
Pb4 O15 2.569(9) 32_556
Pb4 O17 2.340(7) 32_556
Pb4 C31 3.004(14) .
Pb5 Pb3 3.5504(6) 28_565
Pb5 Pb4 3.7188(6) 28_565
Pb5 Pb6 3.9652(7) .
Pb5 O2 2.353(7) 28_565
Pb5 O5 2.864(9) 28_565
Pb5 O6 2.875(8) 28_565
Pb5 O11 2.971(8) 3
Pb5 O11 2.891(8) .
Pb5 O12 2.430(7) .
Pb5 O13 2.744(9) .
Pb5 O17 2.369(7) .
Pb5 C14 3.024(11) .
Pb6 Pb3 3.6681(6) 28_565
Pb6 Pb4 3.6182(6) 28_565
Pb6 O9 2.597(8) 14_455
Pb6 O12 2.781(8) .
Pb6 O14 2.496(9) .
Pb6 O14 3.010(9) 14_455
Pb6 O15 2.716(8) .
Pb6 O16 2.559(10) .
Pb6 O17 2.227(7) .
Pb6 C46 2.994(13) .
O1 Pb1 2.414(6) 14_455
O1 Pb2 2.291(5) 11_455
O2 Pb5 2.353(7) 32_556
O2 H2 0.8476 .
O3 C1 1.246(13) .
O4 Pb1 2.552(7) 14_455
O4 Pb2 2.698(7) 14_455
O4 C1 1.254(13) .
O5 Pb5 2.864(9) 32_556
O5 C16 1.259(14) .
O6 Pb5 2.876(8) 32_556
O6 C16 1.260(15) .
O7 C31 1.210(17) .
O8 C31 1.219(18) .
O9 Pb3 2.711(7) 27_565
O9 Pb6 2.597(8) 14_455
O9 C23 1.236(12) .
O10 Pb1 2.850(8) 17_566
O10 Pb2 3.030(8) 17_566
O10 C23 1.268(13) .
O11 Pb2 2.869(9) 18_666
O11 Pb5 2.971(8) 3
O11 C14 1.274(14) .
O12 C14 1.286(13) .
O13 Pb4 2.782(8) 28_565
O13 C38 1.268(14) .
O14 Pb6 3.010(9) 14_455
O14 C38 1.244(15) .
O15 Pb4 3.031(8) 27_565
O15 Pb4 2.569(9) 28_565
O15 C46 1.246(15) .
O16 Pb3 3.062(12) 28_565
O16 C46 1.222(15) .
O17 Pb3 2.250(7) 28_565
O17 Pb4 2.340(7) 28_565
C1 C2 1.504(15) .
C2 C3 1.362(17) .
C2 C7 1.313(16) .
C3 H3 0.9300 .
C3 C4 1.410(19) .
C4 H4 0.9300 .
C4 C5 1.343(19) .
C5 C6 1.367(18) .
C5 C8 1.464(16) .
C6 H6 0.9300 .
C6 C7 1.402(16) .
C6 C15 1.477(18) .
C7 H7 0.9300 .
C8 C9 1.35(2) .
C8 C13 1.343(18) .
C9 H9 0.9300 .
C9 C10 1.386(18) .
C10 H10 0.9300 .
C10 C11 1.353(17) .
C11 C12 1.348(17) .
C11 C14 1.487(15) .
C12 H12 0.9300 .
C12 C13 1.422(16) .
C13 H13 0.9300 .
C13 C15A 1.50(3) .
C15 H15A 0.9600 .
C15 H15B 0.9600 .
C15 H15C 0.9600 .
C15A H15D 0.9600 .
C15A H15E 0.9600 .
C15A H15F 0.9600 .
C16 C17 1.511(16) .
C17 C18 1.320(18) .
C17 C22 1.358(17) .
C18 H18 0.9300 .
C18 C19 1.416(18) .
C19 H19 0.9300 .
C19 C20 1.38(2) .
C20 C21 1.37(2) .
C20 C27 1.485(18) .
C21 C22 1.417(18) .
C21 C30 1.47(2) .
C22 H22 0.9300 .
C23 C24 1.481(15) .
C24 C25 1.331(16) .
C24 C29 1.415(19) .
C24 C29A 1.40(2) .
C25 H25 0.9300 .
C25 C26 1.383(16) .
C26 H26 0.9300 .
C26 C27 1.350(18) .
C27 C28 1.422(19) .
C27 C28A 1.40(3) .
C28 H28 0.9300 .
C28 C29 1.406(14) .
C28A H28A 0.9300 .
C28A C29A 1.40(3) .
C29 H29 0.9300 .
C29A H29A 0.9300 .
C30 H30A 0.9600 .
C30 H30B 0.9600 .
C30 H30C 0.9600 .
C31 C32 1.546(19) .
C32 C33 1.33(2) .
C32 C37 1.36(2) .
C33 H33 0.9300 .
C33 C34 1.46(2) .
C34 H34 0.9300 .
C34 C35 1.30(3) .
C35 C36 1.36(2) .
C35 C42 1.64(6) .
C35 C42A 1.46(4) .
C36 H36 0.9300 .
C36 C37 1.414(19) .
C37 H37 0.9300 .
C38 C39 1.526(16) .
C39 C40 1.358(18) .
C39 C44 1.49(4) .
C39 C44A 1.48(3) .
C40 H40 0.9300 .
C40 C41 1.355(17) .
C41 H41A 0.9300 .
C41 H41 0.9300 .
C41 C42 1.25(7) .
C41 C42A 1.41(4) .
C42 C43 1.45(7) .
C42A C43A 1.61(5) .
C43 C44 1.39(4) .
C43 C45 1.421(19) .
C43A C44A 1.52(3) .
C43A C45A 1.483(19) .
C44 H44 0.9300 .
C44A H44A 0.9300 .
C45 H45A 0.9600 .
C45 H45B 0.9600 .
C45 H45C 0.9600 .
C45A H45D 0.9600 .
C45A H45E 0.9600 .
C45A H45F 0.9600 .
C46 C47 1.509(18) .
C47 C48 1.312(19) .
C47 C52 1.389(17) .
C47 C52A 1.65(4) .
C48 H48 0.9300 .
C48 C49 1.420(18) .
C49 H49 0.9300 .
C49 H49A 0.9300 .
C49 C50 1.29(3) .
C49 C50A 1.62(4) .
C50 C50 1.69(6) 21_565
C50 C51 1.374(19) .
C50A C50A 1.83(7) 21_565
C50A C51A 1.37(5) .
C51 H51 0.9300 .
C51 C52 1.380(18) .
C51A C52A 1.43(5) .
C51A C53A 1.44(2) .
C52 H52 0.9300 .
C52A H52A 0.9300 .
C53A H53A 0.9600 .
C53A H53B 0.9600 .
C53A H53C 0.9600 .

loop_
_geom_torsion_atom_site_label_1
_geom_torsion_atom_site_label_2
_geom_torsion_atom_site_label_3
_geom_torsion_atom_site_label_4
_geom_torsion
_geom_torsion_site_symmetry_1
_geom_torsion_site_symmetry_2
_geom_torsion_site_symmetry_3
_geom_torsion_site_symmetry_4
Pb1 O4 C1 O3 22.8(16) 14_455 . . .
Pb1 O4 C1 C2 -156.2(8) 14_455 . . .
Pb1 O10 C23 O9 90.5(13) 17_566 . . .
Pb1 O10 C23 C24 -90.4(13) 17_566 . . .
Pb2 O3 C1 O4 50.1(16) . . . .
Pb2 O3 C1 C2 -130.9(9) . . . .
Pb2 O4 C1 O3 -135.0(11) 14_455 . . .
Pb2 O4 C1 C2 45.9(18) 14_455 . . .
Pb2 O10 C23 O9 -122.5(12) 17_566 . . .
Pb2 O10 C23 C24 56.6(19) 17_566 . . .
Pb2 O11 C14 Pb5 120.6(6) 18_666 . . .
Pb2 O11 C14 O12 107.6(11) 18_666 . . .
Pb2 O11 C14 C11 -74.6(13) 18_666 . . .
Pb3 O3 C1 O4 -104.2(12) . . . .
Pb3 O3 C1 C2 74.8(14) . . . .
Pb3 O5 C16 O6 66.3(17) . . . .
Pb3 O5 C16 C17 -112.0(11) . . . .
Pb3 O7 C31 Pb4 -113(6) . . . .
Pb3 O7 C31 O8 -121(5) . . . .
Pb3 O7 C31 C32 61(6) . . . .
Pb3 O9 C23 O10 -5.7(18) 27_565 . . .
Pb3 O9 C23 C24 175.2(9) 27_565 . . .
Pb3 O16 C46 Pb6 83.5(6) 28_565 . . .
Pb3 O16 C46 O15 72.8(17) 28_565 . . .
Pb3 O16 C46 C47 -103.6(15) 28_565 . . .
Pb4 O6 C16 O5 -72.7(15) . . . .
Pb4 O6 C16 C17 105.6(12) . . . .
Pb4 O7 C31 O8 -7.8(18) . . . .
Pb4 O7 C31 C32 174.0(12) . . . .
Pb4 O8 C31 O7 8.0(18) . . . .
Pb4 O8 C31 C32 -173.7(11) . . . .
Pb4 O13 C38 O14 -5.7(15) 28_565 . . .
Pb4 O13 C38 C39 175.9(10) 28_565 . . .
Pb4 O15 C46 Pb6 128.5(6) 27_565 . . .
Pb4 O15 C46 Pb6 -85.6(8) 28_565 . . .
Pb4 O15 C46 O16 -75.6(19) 28_565 . . .
Pb4 O15 C46 O16 138.5(14) 27_565 . . .
Pb4 O15 C46 C47 100.9(14) 28_565 . . .
Pb4 O15 C46 C47 -45.0(16) 27_565 . . .
Pb5 O5 C16 O6 -17.0(14) 32_556 . . .
Pb5 O5 C16 C17 164.7(10) 32_556 . . .
Pb5 O6 C16 O5 17.0(14) 32_556 . . .
Pb5 O6 C16 C17 -164.8(10) 32_556 . . .
Pb5 O11 C14 Pb5 -95.0(12) 3 . . .
Pb5 O11 C14 O12 -108.0(14) 3 . . .
Pb5 O11 C14 O12 -13.0(11) . . . .
Pb5 O11 C14 C11 69.8(18) 3 . . .
Pb5 O11 C14 C11 164.8(11) . . . .
Pb5 O12 C14 O11 16.0(13) . . . .
Pb5 O12 C14 C11 -161.9(9) . . . .
Pb5 O13 C38 O14 84.6(14) . . . .
Pb5 O13 C38 C39 -93.8(11) . . . .
Pb6 O9 C23 O10 115.0(11) 14_455 . . .
Pb6 O9 C23 C24 -64.1(15) 14_455 . . .
Pb6 O12 C14 Pb5 -152.6(18) . . . .
Pb6 O12 C14 O11 -136.7(13) . . . .
Pb6 O12 C14 C11 45(2) . . . .
Pb6 O14 C38 O13 -68.3(16) . . . .
Pb6 O14 C38 O13 116.7(12) 14_455 . . .
Pb6 O14 C38 C39 110.0(11) . . . .
Pb6 O14 C38 C39 -64.9(14) 14_455 . . .
Pb6 O15 C46 O16 10.0(16) . . . .
Pb6 O15 C46 C47 -173.5(13) . . . .
Pb6 O16 C46 O15 -10.7(17) . . . .
Pb6 O16 C46 C47 172.9(13) . . . .
O3 C1 C2 C3 -5.3(19) . . . .
O3 C1 C2 C7 173.3(13) . . . .
O4 C1 C2 C3 173.8(13) . . . .
O4 C1 C2 C7 -7.7(19) . . . .
O5 C16 C17 C18 3(2) . . . .
O5 C16 C17 C22 -172.4(13) . . . .
O6 C16 C17 C18 -175.3(14) . . . .
O6 C16 C17 C22 9(2) . . . .
O7 C31 C32 C33 20(3) . . . .
O7 C31 C32 C37 -156.8(15) . . . .
O8 C31 C32 C33 -158.6(18) . . . .
O8 C31 C32 C37 25(2) . . . .
O9 C23 C24 C25 -2(2) . . . .
O9 C23 C24 C29 -147(3) . . . .
O9 C23 C24 C29A 161.6(19) . . . .
O10 C23 C24 C25 179.1(14) . . . .
O10 C23 C24 C29 34(4) . . . .
O10 C23 C24 C29A -18(2) . . . .
O13 C38 C39 C40 173.3(14) . . . .
O13 C38 C39 C44 -40(3) . . . .
O13 C38 C39 C44A 17(3) . . . .
O14 C38 C39 C40 -5(2) . . . .
O14 C38 C39 C44 142(2) . . . .
O14 C38 C39 C44A -162(2) . . . .
O15 C46 C47 C48 -18(3) . . . .
O15 C46 C47 C52 -177.4(19) . . . .
O15 C46 C47 C52A 122.8(19) . . . .
O16 C46 C47 C48 158.7(18) . . . .
O16 C46 C47 C52 -1(3) . . . .
O16 C46 C47 C52A -61(2) . . . .
C1 C2 C3 C4 -174.8(15) . . . .
C1 C2 C7 C6 176.9(15) . . . .
C2 C3 C4 C5 -3(3) . . . .
C3 C2 C7 C6 -5(3) . . . .
C3 C4 C5 C6 -3(3) . . . .
C3 C4 C5 C8 178.9(16) . . . .
C4 C5 C6 C7 5(3) . . . .
C4 C5 C6 C15 154(2) . . . .
C4 C5 C8 C9 -87(2) . . . .
C4 C5 C8 C13 89(2) . . . .
C5 C6 C7 C2 -1(3) . . . .
C5 C8 C9 C10 176.3(17) . . . .
C5 C8 C13 C12 -175.0(14) . . . .
C5 C8 C13 C15A -7(3) . . . .
C6 C5 C8 C9 95(2) . . . .
C6 C5 C8 C13 -89(2) . . . .
C7 C2 C3 C4 7(2) . . . .
C8 C5 C6 C7 -176.9(15) . . . .
C8 C5 C6 C15 -28(3) . . . .
C8 C9 C10 C11 -3(3) . . . .
C9 C8 C13 C12 1(3) . . . .
C9 C8 C13 C15A 169(2) . . . .
C9 C10 C11 C12 5(3) . . . .
C9 C10 C11 C14 -175.2(16) . . . .
C10 C11 C12 C13 -4(2) . . . .
C10 C11 C14 Pb5 116(3) . . . .
C10 C11 C14 O11 -10(2) . . . .
C10 C11 C14 O12 168.1(13) . . . .
C11 C12 C13 C8 1(2) . . . .
C11 C12 C13 C15A -169(2) . . . .
C12 C11 C14 Pb5 -64(3) . . . .
C12 C11 C14 O11 170.1(13) . . . .
C12 C11 C14 O12 -12.0(19) . . . .
C13 C8 C9 C10 0(3) . . . .
C14 C11 C12 C13 176.5(13) . . . .
C15 C6 C7 C2 -151(2) . . . .
C16 C17 C18 C19 -176.5(14) . . . .
C16 C17 C22 C21 176.5(15) . . . .
C17 C18 C19 C20 2(3) . . . .
C18 C17 C22 C21 1(2) . . . .
C18 C19 C20 C21 -3(3) . . . .
C18 C19 C20 C27 172.3(15) . . . .
C19 C20 C21 C22 3(3) . . . .
C19 C20 C21 C30 176.6(19) . . . .
C19 C20 C27 C26 78(2) . . . .
C19 C20 C27 C28 -132(2) . . . .
C19 C20 C27 C28A -80(3) . . . .
C20 C21 C22 C17 -2(3) . . . .
C20 C27 C28 C29 178(3) . . . .
C20 C27 C28A C29A -179(2) . . . .
C21 C20 C27 C26 -107(2) . . . .
C21 C20 C27 C28 43(3) . . . .
C21 C20 C27 C28A 95(3) . . . .
C22 C17 C18 C19 -1(3) . . . .
C23 C24 C25 C26 -179.7(15) . . . .
C23 C24 C29 C28 -176(3) . . . .
C23 C24 C29A C28A -177(2) . . . .
C24 C25 C26 C27 -1(3) . . . .
C25 C24 C29 C28 35(6) . . . .
C25 C24 C29A C28A -13(3) . . . .
C25 C26 C27 C20 -175.9(17) . . . .
C25 C26 C27 C28 32(3) . . . .
C25 C26 C27 C28A -17(3) . . . .
C26 C27 C28 C29 -28(4) . . . .
C26 C27 C28A C29A 21(4) . . . .
C27 C20 C21 C22 -172.1(15) . . . .
C27 C20 C21 C30 1(3) . . . .
C27 C28 C29 C24 -5(7) . . . .
C27 C28A C29A C24 -6(4) . . . .
C29 C24 C25 C26 -32(3) . . . .
C29A C24 C25 C26 17(3) . . . .
C30 C21 C22 C17 -175.8(18) . . . .
C31 C32 C33 C34 -175.6(18) . . . .
C31 C32 C37 C36 175.9(15) . . . .
C32 C33 C34 C35 -1(4) . . . .
C33 C32 C37 C36 -1(3) . . . .
C33 C34 C35 C36 1(4) . . . .
C33 C34 C35 C42 164(4) . . . .
C33 C34 C35 C42A 176(2) . . . .
C34 C35 C36 C37 -1(3) . . . .
C34 C35 C42 C41 -45(7) . . . .
C34 C35 C42 C43 125(5) . . . .
C34 C35 C42A C41 -90(4) . . . .
C34 C35 C42A C43A 83(4) . . . .
C35 C36 C37 C32 1(3) . . . .
C35 C42 C43 C44 -165(4) . . . .
C35 C42 C43 C45 36(10) . . . .
C35 C42A C43A C44A 165(3) . . . .
C35 C42A C43A C45A -14(7) . . . .
C36 C35 C42 C41 120(5) . . . .
C36 C35 C42 C43 -70(6) . . . .
C36 C35 C42A C41 86(4) . . . .
C36 C35 C42A C43A -101(4) . . . .
C37 C32 C33 C34 1(3) . . . .
C38 C39 C40 C41 -178.0(14) . . . .
C38 C39 C44 C43 -178(3) . . . .
C38 C39 C44A C43A 169(3) . . . .
C39 C40 C41 C42 -21(5) . . . .
C39 C40 C41 C42A 7(3) . . . .
C40 C39 C44 C43 -28(4) . . . .
C40 C39 C44A C43A 11(5) . . . .
C40 C41 C42 C35 169(3) . . . .
C40 C41 C42 C43 0(8) . . . .
C40 C41 C42A C35 -170(2) . . . .
C40 C41 C42A C43A 17(5) . . . .
C41 C42 C43 C44 4(9) . . . .
C41 C42 C43 C45 -156(6) . . . .
C41 C42A C43A C44A -22(5) . . . .
C41 C42A C43A C45A 159(4) . . . .
C42 C35 C36 C37 -168(3) . . . .
C42 C43 C44 C39 11(6) . . . .
C42A C35 C36 C37 -176(2) . . . .
C42A C43A C44A C39 9(5) . . . .
C44 C39 C40 C41 34(3) . . . .
C44A C39 C40 C41 -20(3) . . . .
C45 C43 C44 C39 177(3) . . . .
C45A C43A C44A C39 -172(4) . . . .
C46 C47 C48 C49 175.0(15) . . . .
C46 C47 C52 C51 -179.9(19) . . . .
C46 C47 C52A C51A -159(2) . . . .
C47 C48 C49 C50 19(3) . . . .
C47 C48 C49 C50A -18(3) . . . .
C48 C47 C52 C51 18(3) . . . .
C48 C47 C52A C51A -14(3) . . . .
C48 C49 C50 C50 -139(3) . . . 21_565
C48 C49 C50 C51 -5(3) . . . .
C48 C49 C50A C50A 162.3(19) . . . 21_565
C48 C49 C50A C51A -28(3) . . . .
C49 C50 C51 C52 0(2) . . . .
C49 C50A C51A C52A 46(3) . . . .
C49 C50A C51A C53A -128(3) . . . .
C50 C50 C51 C52 138(3) 21_565 . . .
C50 C51 C52 C47 -7(2) . . . .
C50A C50A C51A C52A -154(6) 21_565 . . .
C50A C50A C51A C53A 32(7) 21_565 . . .
C50A C51A C52A C47 -25(3) . . . .
C52 C47 C48 C49 -23(3) . . . .
C52A C47 C48 C49 36(3) . . . .
C53A C51A C52A C47 150(3) . . . .
